data_7031334
loop_
_publ_author_name
'Zehnder, Thomas N.'
'Blacque, Olivier'
'Venkatesan, Koushik'

_publ_section_title
;
 Luminescent monocyclometalated cationic gold(iii) complexes: synthesis,
 photophysical characterization and catalytic investigations.
;
_journal_issue 31
_journal_name_full 'Dalton transactions (Cambridge, England : 2003)'
_journal_page_first 11959
_journal_page_last 11972
_journal_paper_doi 10.1039/c4dt01187b
_journal_volume 43
_journal_year 2014
_chemical_formula_moiety 'C26 H16 Au F10 N2, C F3 O3 S, 0.1(C H2 Cl2)'
_chemical_formula_sum 'C27.1 H16.2 Au Cl0.2 F13 N2 O3 S'
_chemical_formula_weight 900.95
_chemical_name_systematic
;(4-fluoroaniline-\k<i>N</i>)[2-(pyridin-2-yl-\k<i>N</i>)phenyl-\k<i>C</i>^1^][2,4,6-tris(trifluoromethyl)phenyl]gold(+) trifluoromethanesulfonate(-)
dichloromethane solvate 1/1/0.1
;
_space_group_IT_number 2
_symmetry_cell_setting triclinic
_symmetry_space_group_name_Hall '-P 1'
_symmetry_space_group_name_H-M 'P -1'
_atom_sites_solution_hydrogens geom
_atom_sites_solution_primary direct
_atom_sites_solution_secondary difmap
_audit_creation_method SHELXL-97
_audit_update_record
;
2013-10-30 # Formatted by publCIF
;
_cell_angle_alpha 94.426(2)
_cell_angle_beta 110.350(2)
_cell_angle_gamma 93.672(2)
_cell_formula_units_Z 2
_cell_length_a 10.0798(2)
_cell_length_b 12.6213(3)
_cell_length_c 12.7654(3)
_cell_measurement_reflns_used 22534
_cell_measurement_temperature 183(2)
_cell_measurement_theta_max 32.45
_cell_measurement_theta_min 2.77
_cell_volume 1510.92(6)
_computing_cell_refinement
;
CrysAlisPro, version 1.171.36.20 ((Agilent Technologies, 2012)
;
_computing_data_collection
;
CrysAlisPro, version 1.171.36.20 (Agilent Technologies, 2012)
;
_computing_data_reduction
;
CrysAlisPro, version 1.171.36.20 (Agilent Technologies, 2012)
;
_computing_molecular_graphics
;
<i>ORTEP-3 for Windows</i> (Farrugia, 1997) and/or <i>Mercury</i> (Macrae et
al.,
2006)
;
_computing_publication_material
; 
<i>WinGX</i> (Farrugia, 1999), <i>PLATON for Windows</i> (Spek, 2003) and
<i>publCIF</i> (Westrip, 2010)
;
_computing_structure_refinement ' SHELXL97 (Sheldrick, 2008)'
_computing_structure_solution ' SHELXS97 (Sheldrick, 2008) '
_diffrn_ambient_temperature 183(2)
_diffrn_detector_area_resol_mean 10.4498
_diffrn_measured_fraction_theta_full 0.999
_diffrn_measured_fraction_theta_max 0.928
_diffrn_measurement_device_type 'Xcalibur, Ruby'
_diffrn_measurement_method 'omega scans'
_diffrn_radiation_monochromator graphite
_diffrn_radiation_source 'Enhance (Mo) X-ray Source'
_diffrn_radiation_type MoK\a
_diffrn_radiation_wavelength 0.71073
_diffrn_reflns_av_R_equivalents 0.0450
_diffrn_reflns_av_sigmaI/netI 0.0340
_diffrn_reflns_limit_h_max 14
_diffrn_reflns_limit_h_min -15
_diffrn_reflns_limit_k_max 18
_diffrn_reflns_limit_k_min -18
_diffrn_reflns_limit_l_max 19
_diffrn_reflns_limit_l_min -19
_diffrn_reflns_number 47080
_diffrn_reflns_theta_full 30.00
_diffrn_reflns_theta_max 32.52
_diffrn_reflns_theta_min 2.78
_diffrn_standards_number 0
_exptl_absorpt_coefficient_mu 5.069
_exptl_absorpt_correction_T_max 0.686
_exptl_absorpt_correction_T_min 0.333
_exptl_absorpt_correction_type analytical
_exptl_absorpt_process_details
;
CrysAlisPro, Version 1.171.36.20 (Agilent Technologies, 2012)
Analytical numeric absorption correction using a multifaceted crystal
model based on expressions derived by R.C. Clark & J.S. Reid.
(Clark, R. C. & Reid, J. S. (1995). Acta Cryst. A51, 887-897)
;
_exptl_crystal_colour colourless
_exptl_crystal_density_diffrn 1.980
_exptl_crystal_density_method 'not measured'
_exptl_crystal_description prism
_exptl_crystal_F_000 864
_exptl_crystal_size_max 0.30
_exptl_crystal_size_mid 0.11
_exptl_crystal_size_min 0.10
_refine_diff_density_max 1.271
_refine_diff_density_min -0.690
_refine_diff_density_rms 0.102
_refine_ls_extinction_method none
_refine_ls_goodness_of_fit_ref 1.051
_refine_ls_hydrogen_treatment constr
_refine_ls_matrix_type full
_refine_ls_number_parameters 470
_refine_ls_number_reflns 10154
_refine_ls_number_restraints 55
_refine_ls_restrained_S_all 1.063
_refine_ls_R_factor_all 0.0292
_refine_ls_R_factor_gt 0.0245
_refine_ls_shift/su_max 0.004
_refine_ls_shift/su_mean 0.000
_refine_ls_structure_factor_coef Fsqd
_refine_ls_weighting_details 'w=1/[\s^2^(Fo^2^)+(0.0250P)^2^+0.3358P] where P=(Fo^2^+2Fc^2^)/3'
_refine_ls_weighting_scheme calc
_refine_ls_wR_factor_gt 0.0541
_refine_ls_wR_factor_ref 0.0565
_reflns_number_gt 9274
_reflns_number_total 10154
_reflns_threshold_expression >2sigma(I)
_cod_data_source_file c4dt01187b2.cif
_cod_data_source_block 5
_cod_depositor_comments 'Adding full bibliography for 7031331--7031336.cif.'
_cod_original_formula_sum 'C27.10 H16.20 Au Cl0.20 F13 N2 O3 S'
_cod_database_code 7031334

loop_
_symmetry_equiv_pos_as_xyz
'x, y, z'
'-x, -y, -z'

loop_
_atom_site_label
_atom_site_type_symbol
_atom_site_fract_x
_atom_site_fract_y
_atom_site_fract_z
_atom_site_U_iso_or_equiv
_atom_site_adp_type
_atom_site_occupancy
_atom_site_symmetry_multiplicity
_atom_site_calc_flag
_atom_site_refinement_flags
_atom_site_disorder_assembly
_atom_site_disorder_group
C1 C 0.3159(3) 0.5687(2) 1.0427(2) 0.0351(5) Uani 1 1 d . . .
H1 H 0.2250 0.5333 1.0189 0.042 Uiso 1 1 calc R . .
C2 C 0.4233(3) 0.5318(3) 1.1285(2) 0.0435(7) Uani 1 1 d . . .
H2 H 0.4055 0.4726 1.1625 0.052 Uiso 1 1 calc R . .
C3 C 0.5586(3) 0.5855(3) 1.1627(2) 0.0456(7) Uani 1 1 d . . .
H3 H 0.6330 0.5625 1.2204 0.055 Uiso 1 1 calc R . .
C4 C 0.5822(3) 0.6727(2) 1.1111(2) 0.0374(6) Uani 1 1 d . . .
H4 H 0.6726 0.7089 1.1336 0.045 Uiso 1 1 calc R . .
C5 C 0.4705(2) 0.70686(19) 1.02503(19) 0.0262(4) Uani 1 1 d . . .
C6 C 0.4825(2) 0.79664(18) 0.96149(19) 0.0247(4) Uani 1 1 d . . .
C7 C 0.3616(2) 0.81541(19) 0.87227(19) 0.0251(4) Uani 1 1 d . . .
C8 C 0.3675(3) 0.8986(2) 0.8083(2) 0.0311(5) Uani 1 1 d . . .
H8 H 0.2874 0.9106 0.7484 0.037 Uiso 1 1 calc R . .
C9 C 0.4933(3) 0.9636(2) 0.8343(2) 0.0336(5) Uani 1 1 d . . .
H9 H 0.4968 1.0197 0.7919 0.040 Uiso 1 1 calc R . .
C10 C 0.6133(3) 0.9462(2) 0.9225(2) 0.0327(5) Uani 1 1 d . . .
H10 H 0.6971 0.9903 0.9392 0.039 Uiso 1 1 calc R . .
C11 C 0.6088(2) 0.8626(2) 0.9863(2) 0.0313(5) Uani 1 1 d . . .
H11 H 0.6897 0.8506 1.0456 0.038 Uiso 1 1 calc R . .
C12 C -0.1325(2) 0.6243(2) 0.7748(2) 0.0295(5) Uani 1 1 d . . .
C13 C -0.1810(3) 0.5715(2) 0.6673(2) 0.0432(6) Uani 1 1 d . . .
H13 H -0.1263 0.5231 0.6469 0.052 Uiso 1 1 calc R . .
C14 C -0.3103(3) 0.5904(3) 0.5903(2) 0.0530(8) Uani 1 1 d . . .
H14 H -0.3434 0.5557 0.5178 0.064 Uiso 1 1 calc R . .
C15 C -0.3886(3) 0.6617(3) 0.6237(3) 0.0473(7) Uani 1 1 d . . .
C16 C -0.3458(3) 0.7114(2) 0.7300(2) 0.0386(6) Uani 1 1 d . . .
H16 H -0.4030 0.7575 0.7507 0.046 Uiso 1 1 calc R . .
C17 C -0.2153(3) 0.6925(2) 0.8075(2) 0.0328(5) Uani 1 1 d . . .
H17 H -0.1844 0.7257 0.8807 0.039 Uiso 1 1 calc R . .
C18 C 0.0697(2) 0.77638(19) 0.71669(18) 0.0246(4) Uani 1 1 d . . .
C19 C 0.0629(3) 0.7311(2) 0.6104(2) 0.0326(5) Uani 1 1 d . . .
C20 C -0.0278(3) 0.7654(2) 0.5121(2) 0.0404(6) Uani 1 1 d . . .
H20 H -0.0322 0.7340 0.4425 0.048 Uiso 1 1 calc R . .
C21 C -0.1110(3) 0.8461(3) 0.5185(2) 0.0422(7) Uani 1 1 d . A .
C22 C -0.1029(3) 0.8946(2) 0.6223(2) 0.0363(5) Uani 1 1 d . . .
H22 H -0.1577 0.9503 0.6260 0.044 Uiso 1 1 calc R . .
C23 C -0.0133(2) 0.85998(19) 0.72030(19) 0.0269(4) Uani 1 1 d . . .
C24 C 0.1534(3) 0.6441(3) 0.5993(2) 0.0421(6) Uani 1 1 d . . .
C25 C -0.2111(4) 0.8826(3) 0.4127(3) 0.0718(11) Uani 1 1 d DU . .
C26 C -0.0025(3) 0.9227(2) 0.8285(2) 0.0318(5) Uani 1 1 d . . .
Au1 Au 0.190514(8) 0.714482(6) 0.855852(6) 0.02272(3) Uani 1 1 d . . .
F1 F -0.5127(2) 0.6832(2) 0.54626(17) 0.0782(7) Uani 1 1 d . . .
F2 F 0.1377(3) 0.6141(2) 0.49414(16) 0.0818(8) Uani 1 1 d . . .
F3 F 0.1264(2) 0.55598(16) 0.64408(19) 0.0619(5) Uani 1 1 d . . .
F4 F 0.2916(2) 0.67133(18) 0.65288(18) 0.0682(6) Uani 1 1 d . . .
F5A F -0.3380(7) 0.8315(10) 0.3805(9) 0.114(3) Uani 0.652(18) 1 d PDU A 1
F6A F -0.1706(10) 0.8679(9) 0.3254(5) 0.097(2) Uani 0.652(18) 1 d PDU A 1
F7A F -0.2225(13) 0.9869(4) 0.4264(5) 0.093(2) Uani 0.652(18) 1 d PDU A 1
F5B F -0.1401(14) 0.9115(15) 0.3486(11) 0.093(4) Uani 0.348(18) 1 d PDU A 2
F6B F -0.2964(19) 0.9519(18) 0.4281(9) 0.103(4) Uani 0.348(18) 1 d PDU A 2
F7B F -0.3035(16) 0.8018(10) 0.3536(13) 0.100(4) Uani 0.348(18) 1 d PDU A 2
F8 F 0.02998(19) 0.86820(13) 0.91775(12) 0.0441(4) Uani 1 1 d . . .
F9 F -0.12368(19) 0.96404(17) 0.82032(15) 0.0543(5) Uani 1 1 d . . .
F10 F 0.0975(2) 1.00505(14) 0.85456(15) 0.0534(5) Uani 1 1 d . . .
N1 N 0.3386(2) 0.65422(16) 0.99269(16) 0.0260(4) Uani 1 1 d . . .
N2 N 0.0091(2) 0.60815(17) 0.85002(18) 0.0320(4) Uani 1 1 d . . .
H2A H 0.0261 0.5412 0.8322 0.038 Uiso 1 1 calc R . .
H2B H 0.0070 0.6111 0.9201 0.038 Uiso 1 1 calc R . .
C27 C 0.1633(3) 0.7509(3) 1.2420(3) 0.0460(7) Uani 1 1 d . . .
F11 F 0.2533(2) 0.68313(19) 1.2929(2) 0.0750(6) Uani 1 1 d . . .
F12 F 0.1508(3) 0.82162(19) 1.31933(19) 0.0798(7) Uani 1 1 d . . .
F13 F 0.2199(2) 0.80319(18) 1.1791(2) 0.0712(6) Uani 1 1 d . . .
O1 O -0.0931(2) 0.76321(17) 1.10752(19) 0.0477(5) Uani 1 1 d . . .
O2 O 0.0257(2) 0.60975(16) 1.07749(17) 0.0456(5) Uani 1 1 d . . .
O3 O -0.0527(2) 0.62376(18) 1.23424(17) 0.0477(5) Uani 1 1 d . . .
S1 S -0.00859(7) 0.68086(5) 1.15678(5) 0.03087(12) Uani 1 1 d . . .
Cl1 Cl -0.419(4) 0.9815(19) 0.610(4) 0.099(8) Uani 0.10 1 d PD . 1
C28 C -0.442(8) 1.085(5) 0.515(4) 0.099(8) Uani 0.05 1 d PD . 1
H28A H -0.4722 1.1488 0.5440 0.119 Uiso 0.05 1 calc PR . 1
H28B H -0.3553 1.1036 0.5008 0.119 Uiso 0.05 1 calc PR . 1
Cl2 Cl -0.561(4) 1.0676(19) 0.406(4) 0.099(8) Uani 0.10 1 d PD . 2
C29 C -0.566(9) 0.936(4) 0.453(5) 0.099(8) Uani 0.05 1 d PD . 2
H29A H -0.6608 0.9147 0.4518 0.119 Uiso 0.05 1 calc PR . 2
H29B H -0.5447 0.8844 0.4018 0.119 Uiso 0.05 1 calc PR . 2

loop_
_atom_site_aniso_label
_atom_site_aniso_U_11
_atom_site_aniso_U_22
_atom_site_aniso_U_33
_atom_site_aniso_U_23
_atom_site_aniso_U_13
_atom_site_aniso_U_12
C1 0.0330(12) 0.0340(14) 0.0403(13) 0.0145(11) 0.0133(11) 0.0042(10)
C2 0.0410(15) 0.0450(17) 0.0466(15) 0.0237(14) 0.0140(13) 0.0068(12)
C3 0.0377(14) 0.0535(19) 0.0421(15) 0.0230(14) 0.0051(12) 0.0110(13)
C4 0.0306(12) 0.0419(15) 0.0359(12) 0.0112(12) 0.0054(10) 0.0040(11)
C5 0.0265(10) 0.0252(11) 0.0264(10) 0.0017(9) 0.0087(8) 0.0030(8)
C6 0.0252(10) 0.0225(11) 0.0262(10) 0.0009(8) 0.0093(8) 0.0028(8)
C7 0.0257(10) 0.0234(11) 0.0257(10) 0.0016(9) 0.0091(8) 0.0003(8)
C8 0.0289(11) 0.0313(13) 0.0323(11) 0.0083(10) 0.0093(9) 0.0000(9)
C9 0.0358(13) 0.0291(13) 0.0385(13) 0.0090(11) 0.0157(11) 0.0004(10)
C10 0.0277(11) 0.0299(13) 0.0409(13) 0.0012(11) 0.0142(10) -0.0033(9)
C11 0.0244(11) 0.0322(13) 0.0343(12) 0.0009(10) 0.0076(9) 0.0014(9)
C12 0.0266(11) 0.0259(12) 0.0339(11) 0.0046(10) 0.0086(9) -0.0024(9)
C13 0.0332(13) 0.0448(17) 0.0468(15) -0.0122(13) 0.0125(12) -0.0007(12)
C14 0.0323(14) 0.083(3) 0.0359(14) -0.0135(15) 0.0081(11) -0.0043(15)
C15 0.0265(13) 0.072(2) 0.0435(15) 0.0138(15) 0.0110(11) 0.0044(13)
C16 0.0352(13) 0.0398(15) 0.0478(15) 0.0102(12) 0.0216(12) 0.0072(11)
C17 0.0353(13) 0.0305(13) 0.0326(12) 0.0011(10) 0.0137(10) -0.0032(10)
C18 0.0244(10) 0.0246(11) 0.0214(9) 0.0044(8) 0.0047(8) -0.0042(8)
C19 0.0361(13) 0.0338(13) 0.0250(10) 0.0016(10) 0.0088(9) -0.0039(10)
C20 0.0493(16) 0.0432(16) 0.0233(11) 0.0033(11) 0.0085(11) -0.0090(12)
C21 0.0448(16) 0.0477(17) 0.0257(11) 0.0143(12) 0.0010(11) -0.0017(13)
C22 0.0373(13) 0.0328(14) 0.0338(12) 0.0108(11) 0.0051(10) 0.0029(11)
C23 0.0273(11) 0.0246(11) 0.0257(10) 0.0062(9) 0.0055(8) -0.0021(9)
C24 0.0450(15) 0.0469(17) 0.0324(12) -0.0076(12) 0.0146(12) 0.0003(13)
C25 0.080(2) 0.088(3) 0.0350(15) 0.0246(17) -0.0003(16) 0.015(2)
C26 0.0332(12) 0.0249(12) 0.0348(12) 0.0050(10) 0.0082(10) 0.0051(9)
Au1 0.02319(4) 0.02103(5) 0.02226(4) 0.00366(3) 0.00598(3) 0.00037(3)
F1 0.0342(10) 0.143(2) 0.0535(11) 0.0257(13) 0.0061(9) 0.0176(12)
F2 0.122(2) 0.0882(18) 0.0358(10) -0.0128(11) 0.0281(12) 0.0381(16)
F3 0.0655(12) 0.0442(11) 0.0874(15) 0.0144(11) 0.0378(12) 0.0172(9)
F4 0.0401(10) 0.0842(16) 0.0786(14) -0.0289(12) 0.0282(10) -0.0018(10)
F5A 0.069(3) 0.151(6) 0.082(5) 0.054(4) -0.028(3) -0.009(4)
F6A 0.126(5) 0.129(6) 0.0263(19) 0.021(3) 0.009(3) 0.026(4)
F7A 0.126(5) 0.070(3) 0.054(2) 0.033(2) -0.011(3) 0.032(3)
F5B 0.108(6) 0.114(8) 0.044(5) 0.051(5) 0.006(4) -0.021(6)
F6B 0.098(7) 0.126(8) 0.053(4) 0.006(5) -0.022(5) 0.058(6)
F7B 0.093(7) 0.100(6) 0.054(5) 0.002(4) -0.037(5) 0.010(6)
F8 0.0683(11) 0.0376(9) 0.0281(7) 0.0058(7) 0.0167(7) 0.0157(8)
F9 0.0464(10) 0.0697(13) 0.0486(10) 0.0039(9) 0.0156(8) 0.0289(9)
F10 0.0616(12) 0.0366(9) 0.0564(11) -0.0134(8) 0.0214(9) -0.0173(8)
N1 0.0274(9) 0.0245(10) 0.0257(9) 0.0060(8) 0.0077(7) 0.0054(7)
N2 0.0292(10) 0.0260(10) 0.0378(11) 0.0094(9) 0.0075(9) -0.0018(8)
C27 0.0423(15) 0.0418(17) 0.0454(15) -0.0005(13) 0.0071(13) -0.0034(13)
F11 0.0449(11) 0.0752(15) 0.0816(15) 0.0176(12) -0.0086(10) 0.0062(10)
F12 0.0928(17) 0.0663(15) 0.0633(13) -0.0283(12) 0.0174(12) -0.0143(13)
F13 0.0584(13) 0.0611(14) 0.0958(17) 0.0121(13) 0.0325(13) -0.0156(10)
O1 0.0455(11) 0.0376(11) 0.0591(13) 0.0156(10) 0.0132(10) 0.0149(9)
O2 0.0561(13) 0.0360(11) 0.0425(10) -0.0016(9) 0.0155(9) 0.0089(9)
O3 0.0510(12) 0.0479(13) 0.0469(11) 0.0176(10) 0.0189(10) 0.0013(10)
S1 0.0337(3) 0.0258(3) 0.0315(3) 0.0062(2) 0.0087(2) 0.0044(2)
Cl1 0.101(10) 0.13(2) 0.098(11) 0.054(17) 0.063(9) 0.059(17)
C28 0.101(10) 0.13(2) 0.098(11) 0.054(17) 0.063(9) 0.059(17)
Cl2 0.101(10) 0.13(2) 0.098(11) 0.054(17) 0.063(9) 0.059(17)
C29 0.101(10) 0.13(2) 0.098(11) 0.054(17) 0.063(9) 0.059(17)

loop_
_atom_type_symbol
_atom_type_description
_atom_type_scat_dispersion_real
_atom_type_scat_dispersion_imag
_atom_type_scat_source
C C 0.0033 0.0016 'International Tables Vol C Tables 4.2.6.8 and 6.1.1.4'
H H 0.0000 0.0000 'International Tables Vol C Tables 4.2.6.8 and 6.1.1.4'
Au Au -2.0133 8.8022 'International Tables Vol C Tables 4.2.6.8 and 6.1.1.4'
F F 0.0171 0.0103 'International Tables Vol C Tables 4.2.6.8 and 6.1.1.4'
N N 0.0061 0.0033 'International Tables Vol C Tables 4.2.6.8 and 6.1.1.4'
O O 0.0106 0.0060 'International Tables Vol C Tables 4.2.6.8 and 6.1.1.4'
S S 0.1246 0.1234 'International Tables Vol C Tables 4.2.6.8 and 6.1.1.4'
Cl Cl 0.1484 0.1585 'International Tables Vol C Tables 4.2.6.8 and 6.1.1.4'

loop_
_geom_angle_atom_site_label_1
_geom_angle_atom_site_label_2
_geom_angle_atom_site_label_3
_geom_angle
_geom_angle_site_symmetry_1
N1 C1 C2 122.0(2) .
N1 C1 H1 119.0 .
C2 C1 H1 119.0 .
C1 C2 C3 118.2(3) .
C1 C2 H2 120.9 .
C3 C2 H2 120.9 .
C4 C3 C2 119.8(3) .
C4 C3 H3 120.1 .
C2 C3 H3 120.1 .
C3 C4 C5 119.8(2) .
C3 C4 H4 120.1 .
C5 C4 H4 120.1 .
N1 C5 C4 119.9(2) .
N1 C5 C6 115.0(2) .
C4 C5 C6 125.1(2) .
C7 C6 C11 119.5(2) .
C7 C6 C5 117.6(2) .
C11 C6 C5 122.9(2) .
C8 C7 C6 120.1(2) .
C8 C7 Au1 127.25(18) .
C6 C7 Au1 112.66(16) .
C9 C8 C7 119.7(2) .
C9 C8 H8 120.1 .
C7 C8 H8 120.1 .
C10 C9 C8 120.8(2) .
C10 C9 H9 119.6 .
C8 C9 H9 119.6 .
C9 C10 C11 119.9(2) .
C9 C10 H10 120.0 .
C11 C10 H10 120.0 .
C10 C11 C6 120.0(2) .
C10 C11 H11 120.0 .
C6 C11 H11 120.0 .
C17 C12 C13 120.4(2) .
C17 C12 N2 121.4(2) .
C13 C12 N2 118.2(2) .
C14 C13 C12 120.3(3) .
C14 C13 H13 119.9 .
C12 C13 H13 119.9 .
C15 C14 C13 118.2(3) .
C15 C14 H14 120.9 .
C13 C14 H14 120.9 .
F1 C15 C16 119.6(3) .
F1 C15 C14 117.9(3) .
C16 C15 C14 122.6(3) .
C15 C16 C17 119.2(3) .
C15 C16 H16 120.4 .
C17 C16 H16 120.4 .
C12 C17 C16 119.3(2) .
C12 C17 H17 120.4 .
C16 C17 H17 120.4 .
C23 C18 C19 117.8(2) .
C23 C18 Au1 122.87(16) .
C19 C18 Au1 119.31(18) .
C20 C19 C18 121.2(2) .
C20 C19 C24 117.7(2) .
C18 C19 C24 121.1(2) .
C21 C20 C19 119.6(2) .
C21 C20 H20 120.2 .
C19 C20 H20 120.2 .
C20 C21 C22 120.4(2) .
C20 C21 C25 120.0(3) .
C22 C21 C25 119.6(3) .
C23 C22 C21 120.1(3) .
C23 C22 H22 120.0 .
C21 C22 H22 120.0 .
C22 C23 C18 120.9(2) .
C22 C23 C26 116.4(2) .
C18 C23 C26 122.5(2) .
F2 C24 F4 106.2(2) .
F2 C24 F3 106.9(3) .
F4 C24 F3 104.1(3) .
F2 C24 C19 113.0(3) .
F4 C24 C19 113.2(2) .
F3 C24 C19 112.7(2) .
F6B C25 F5B 114.6(11) .
F5A C25 F6A 104.9(5) .
F6B C25 F7B 101.2(9) .
F5B C25 F7B 105.8(9) .
F5A C25 F7A 108.7(5) .
F6A C25 F7A 105.7(5) .
F5A C25 C21 112.3(5) .
F6B C25 C21 115.0(6) .
F5B C25 C21 109.8(7) .
F6A C25 C21 114.0(4) .
F7B C25 C21 109.7(8) .
F7A C25 C21 110.9(4) .
F8 C26 F9 106.3(2) .
F8 C26 F10 106.2(2) .
F9 C26 F10 106.4(2) .
F8 C26 C23 115.3(2) .
F9 C26 C23 111.5(2) .
F10 C26 C23 110.5(2) .
C7 Au1 C18 92.09(9) .
C7 Au1 N1 81.59(8) .
C18 Au1 N1 172.32(8) .
C7 Au1 N2 176.20(8) .
C18 Au1 N2 90.56(8) .
N1 Au1 N2 95.97(8) .
C1 N1 C5 120.2(2) .
C1 N1 Au1 126.57(17) .
C5 N1 Au1 113.06(15) .
C12 N2 Au1 119.64(15) .
C12 N2 H2A 107.4 .
Au1 N2 H2A 107.4 .
C12 N2 H2B 107.4 .
Au1 N2 H2B 107.4 .
H2A N2 H2B 106.9 .
F11 C27 F12 108.6(3) .
F11 C27 F13 107.8(3) .
F12 C27 F13 107.5(3) .
F11 C27 S1 110.9(2) .
F12 C27 S1 111.0(2) .
F13 C27 S1 110.9(2) .
O1 S1 O3 116.58(13) .
O1 S1 O2 114.25(13) .
O3 S1 O2 112.04(13) .
O1 S1 C27 104.51(15) .
O3 S1 C27 104.63(14) .
O2 S1 C27 102.99(14) .
C28 Cl1 C28 79(4) 2_476
Cl1 C28 Cl1 101(4) 2_476
Cl1 C28 H28A 111.6 2_476
Cl1 C28 H28A 111.6 .
Cl1 C28 H28B 111.6 2_476
Cl1 C28 H28B 111.6 .
H28A C28 H28B 109.4 .
C29 Cl2 C29 68(4) 2_476
Cl2 C29 Cl2 112(4) 2_476
Cl2 C29 H29A 109.3 2_476
Cl2 C29 H29A 109.3 .
Cl2 C29 H29B 109.3 2_476
Cl2 C29 H29B 109.3 .
H29A C29 H29B 107.9 .

loop_
_geom_bond_atom_site_label_1
_geom_bond_atom_site_label_2
_geom_bond_distance
_geom_bond_site_symmetry_2
C1 N1 1.342(3) .
C1 C2 1.381(4) .
C1 H1 0.9300 .
C2 C3 1.390(4) .
C2 H2 0.9300 .
C3 C4 1.375(4) .
C3 H3 0.9300 .
C4 C5 1.391(3) .
C4 H4 0.9300 .
C5 N1 1.357(3) .
C5 C6 1.466(3) .
C6 C7 1.397(3) .
C6 C11 1.399(3) .
C7 C8 1.389(3) .
C7 Au1 2.017(2) .
C8 C9 1.387(3) .
C8 H8 0.9300 .
C9 C10 1.380(4) .
C9 H9 0.9300 .
C10 C11 1.389(4) .
C10 H10 0.9300 .
C11 H11 0.9300 .
C12 C17 1.375(3) .
C12 C13 1.384(4) .
C12 N2 1.455(3) .
C13 C14 1.381(4) .
C13 H13 0.9300 .
C14 C15 1.371(4) .
C14 H14 0.9300 .
C15 F1 1.357(3) .
C15 C16 1.359(4) .
C16 C17 1.392(4) .
C16 H16 0.9300 .
C17 H17 0.9300 .
C18 C23 1.395(3) .
C18 C19 1.409(3) .
C18 Au1 2.020(2) .
C19 C20 1.391(4) .
C19 C24 1.501(4) .
C20 C21 1.375(4) .
C20 H20 0.9300 .
C21 C22 1.389(4) .
C21 C25 1.504(4) .
C22 C23 1.386(3) .
C22 H22 0.9300 .
C23 C26 1.505(3) .
C24 F2 1.318(3) .
C24 F4 1.329(3) .
C24 F3 1.343(4) .
C25 F5A 1.307(6) .
C25 F6B 1.315(7) .
C25 F5B 1.317(7) .
C25 F6A 1.318(5) .
C25 F7B 1.322(7) .
C25 F7A 1.332(5) .
C26 F8 1.330(3) .
C26 F9 1.332(3) .
C26 F10 1.336(3) .
Au1 N1 2.0965(19) .
Au1 N2 2.174(2) .
N2 H2A 0.9000 .
N2 H2B 0.9000 .
C27 F11 1.323(4) .
C27 F12 1.324(4) .
C27 F13 1.326(4) .
C27 S1 1.820(3) .
O1 S1 1.429(2) .
O2 S1 1.447(2) .
O3 S1 1.439(2) .
Cl1 C28 1.816(10) 2_476
Cl1 C28 1.820(10) .
C28 Cl1 1.816(10) 2_476
C28 H28A 0.9700 .
C28 H28B 0.9700 .
Cl2 C29 1.816(10) 2_476
Cl2 C29 1.818(10) .
C29 Cl2 1.816(10) 2_476
C29 H29A 0.9700 .
C29 H29B 0.9700 .
